data_4134143
loop_
_publ_author_name
'de Gombert, Antoine'
'McKay, Alasdair I.'
'Davis, Christopher J.'
'Wheelhouse, Katherine M.'
'Willis, Michael C.'

_publ_section_title
;
 Mechanistic Studies of the Palladium-Catalyzed Desulfinative
 Cross-Coupling of Aryl Bromides and (Hetero)Aryl Sulfinate Salts.
;
_journal_issue 7
_journal_name_full 'Journal of the American Chemical Society'
_journal_page_first 3564
_journal_page_last 3576
_journal_paper_doi 10.1021/jacs.9b13260
_journal_volume 142
_journal_year 2020
_chemical_formula_moiety 'C29 H41 F N O2 P Pd S, C3 H7'
_chemical_formula_sum 'C32 H48 F N O2 P Pd S'
_chemical_formula_weight 667.14
_chemical_name_common (4-F-C6H4)Pd(PCy3)(SO2C6H4N)
_space_group_crystal_system monoclinic
_space_group_IT_number 15
_space_group_name_Hall '-C 2yc'
_space_group_name_H-M_alt 'C 1 2/c 1'
_atom_sites_solution_hydrogens geom
_atom_sites_solution_primary dual
_audit_creation_date 2019-11-08
_audit_creation_method
;
Olex2 1.2
(compiled 2018.05.29 svn.r3508 for OlexSys, GUI svn.r5506)
;
_cell_angle_alpha 90
_cell_angle_beta 130.842(11)
_cell_angle_gamma 90
_cell_formula_units_Z 8
_cell_length_a 33.707(2)
_cell_length_b 9.0995(3)
_cell_length_c 27.7743(18)
_cell_measurement_reflns_used 14888
_cell_measurement_temperature 169.98(10)
_cell_measurement_theta_max 29.2210
_cell_measurement_theta_min 1.9280
_cell_volume 6444.6(12)
_computing_cell_refinement 'CrysAlisPro 1.171.40.12b (Rigaku OD, 2018)'
_computing_data_collection 'CrysAlisPro 1.171.40.12b (Rigaku OD, 2018)'
_computing_data_reduction 'CrysAlisPro 1.171.40.12b (Rigaku OD, 2018)'
_computing_molecular_graphics 'Olex2 (Dolomanov et al., 2009)'
_computing_publication_material 'Olex2 (Dolomanov et al., 2009)'
_computing_structure_refinement 'ShelXL (Sheldrick, 2015)'
_computing_structure_solution 'ShelXT (Sheldrick, 2015)'
_diffrn_ambient_environment N~2~
_diffrn_ambient_temperature 169.98(10)
_diffrn_detector 'CCD plate'
_diffrn_measured_fraction_theta_full 1.000
_diffrn_measured_fraction_theta_max 1.000
_diffrn_measurement_details
;
List of Runs (angles in degrees, time in seconds):

  # Type    Start    End  Width  t~exp~   \w     \q     \k     \f   Frames
--------------------------------------------------------------------------
  1  \w    -74.00 110.00   0.50   14.93    --   20.00  54.00 -39.69  368
  2  \w    -74.00 110.00   0.50   14.93    --   20.00  54.00-138.43  368
  3  \w    -74.00 110.00   0.50   14.93    --   20.00  54.00  89.68  368
  4  \w    -74.00 110.00   0.50   14.93    --   20.00  54.00-102.76  368
  5  \w    -74.00 110.00   0.50   14.93    --   20.00  54.00-180.00  368
  6  \w    -74.00 110.00   0.50   14.93    --   20.00  54.00-180.00  368
  7  \w    -22.00  90.00   0.50   14.93    --   20.00  54.00  60.00  224
  8  \w    -74.00  90.00   0.50   14.93    --   20.00  54.00 -77.28  328
  9  \w    -69.00  40.00   0.50   14.93    --   20.00  54.00   0.00  218
 10  \w    -73.00  97.00   0.50   14.93    --   20.00  54.00 120.00  340
 11  \w    -73.00 -26.00   0.50   14.93    --   20.00  54.00-116.79   94
 12  \w    -18.00   8.00   0.50   14.93    --   20.00  54.00-116.79   52
 13  \w    -62.00 -10.00   0.50   14.93    --   20.00  54.00 -30.00  104
 14  \w    -74.00  66.00   0.50   14.93    --   20.00  54.00-171.23  280
 15  \w    -64.00 -30.00   0.50   14.93    --   20.00  54.00  73.58   68
;
_diffrn_measurement_device 'two-circle diffractometer'
_diffrn_measurement_device_type 'XtaLAB Mini II'
_diffrn_measurement_method '\w scans'
_diffrn_orient_matrix_type 'CrysAlisPro convention (1999,Acta A55,543-557)'
_diffrn_orient_matrix_UB_11 0.0061243000
_diffrn_orient_matrix_UB_12 0.0175101000
_diffrn_orient_matrix_UB_13 0.0290957000
_diffrn_orient_matrix_UB_21 0.0251904000
_diffrn_orient_matrix_UB_22 0.0244523000
_diffrn_orient_matrix_UB_23 0.0127224000
_diffrn_orient_matrix_UB_31 -0.0100611000
_diffrn_orient_matrix_UB_32 0.0719783000
_diffrn_orient_matrix_UB_33 -0.0113559000
_diffrn_radiation_monochromator graphite
_diffrn_radiation_probe x-ray
_diffrn_radiation_type MoK\a
_diffrn_radiation_wavelength 0.71073
_diffrn_reflns_av_R_equivalents 0.1018
_diffrn_reflns_av_unetI/netI 0.0450
_diffrn_reflns_Laue_measured_fraction_full 1.000
_diffrn_reflns_Laue_measured_fraction_max 1.000
_diffrn_reflns_limit_h_max 43
_diffrn_reflns_limit_h_min -43
_diffrn_reflns_limit_k_max 11
_diffrn_reflns_limit_k_min -11
_diffrn_reflns_limit_l_max 35
_diffrn_reflns_limit_l_min -35
_diffrn_reflns_number 92978
_diffrn_reflns_point_group_measured_fraction_full 1.000
_diffrn_reflns_point_group_measured_fraction_max 1.000
_diffrn_reflns_theta_full 25.242
_diffrn_reflns_theta_max 27.102
_diffrn_reflns_theta_min 1.938
_diffrn_source 'fine-focus sealed X-ray tube'
_diffrn_source_type 'Rigaku (Mo) X-ray Source'
_exptl_absorpt_coefficient_mu 0.724
_exptl_absorpt_correction_T_max 1.00000
_exptl_absorpt_correction_T_min 0.55949
_exptl_absorpt_correction_type multi-scan
_exptl_absorpt_process_details
;
CrysAlisPro 1.171.40.12b (Rigaku Oxford Diffraction, 2018)
Empirical absorption correction using spherical harmonics,
 implemented in SCALE3 ABSPACK scaling algorithm.
;
_exptl_crystal_colour colourless
_exptl_crystal_colour_primary colourless
_exptl_crystal_density_diffrn 1.375
_exptl_crystal_description plank
_exptl_crystal_F_000 2792
_exptl_crystal_size_max 0.6
_exptl_crystal_size_mid 0.06
_exptl_crystal_size_min 0.01
_refine_diff_density_max 0.803
_refine_diff_density_min -0.562
_refine_diff_density_rms 0.082
_refine_ls_extinction_method none
_refine_ls_goodness_of_fit_ref 1.059
_refine_ls_hydrogen_treatment constr
_refine_ls_matrix_type full
_refine_ls_number_parameters 372
_refine_ls_number_reflns 7123
_refine_ls_number_restraints 34
_refine_ls_restrained_S_all 1.058
_refine_ls_R_factor_all 0.0588
_refine_ls_R_factor_gt 0.0386
_refine_ls_shift/su_max 0.003
_refine_ls_shift/su_mean 0.000
_refine_ls_structure_factor_coef Fsqd
_refine_ls_weighting_details 'w=1/[\s^2^(Fo^2^)+(0.0354P)^2^+10.9273P] where P=(Fo^2^+2Fc^2^)/3'
_refine_ls_weighting_scheme calc
_refine_ls_wR_factor_gt 0.0814
_refine_ls_wR_factor_ref 0.0886
_reflns_Friedel_coverage 0.000
_reflns_number_gt 5559
_reflns_number_total 7123
_reflns_threshold_expression 'I > 2\s(I)'
_cod_data_source_file ja9b13260_si_001.cif
_cod_data_source_block 12
_cod_depositor_comments 'Adding full bibliography for 4134138--4134148.cif.'
_cod_original_cell_volume 6444.7(10)
_cod_database_code 4134143
_shelx_shelxl_version_number 2018/3
_chemical_oxdiff_formula 'Pd N F P S O2  C28 H41'
_chemical_oxdiff_usercomment 'NMR tube crystals'
_shelx_space_group_comment
;
The symmetry employed for this shelxl refinement is uniquely defined
by the following loop, which should always be used as a source of
symmetry information in preference to the above space-group names.
They are only intended as comments.
;
_shelx_estimated_absorpt_t_max 0.993
_shelx_estimated_absorpt_t_min 0.670
_reflns_odcompleteness_completeness 99.94
_reflns_odcompleteness_iscentric 1
_reflns_odcompleteness_theta 26.32
_olex2_refinement_description
;
1. Fixed Uiso
 At 1.2 times of:
  All C(H) groups, All C(H,H) groups
 At 1.5 times of:
  All C(H,H,H,H,H,H) groups
2. Restrained distances
 C32-C31 = C31A-C32A = C31A-C30 = C31-C30
 1.5 with sigma of 0.1
3. Uiso/Uaniso restraints and constraints
C30 \\sim C31 \\sim C32A: within 2A with sigma of 0.04 and sigma for terminal
atoms of 0.08
C30 \\sim C31A \\sim C32: within 2A with sigma of 0.04 and sigma for terminal
atoms of 0.08
4. Rigid body (RIGU) restrains
 C30, C31, C32A
 with sigma for 1-2 distances of 0.004 and sigma for 1-3 distances of 0.004
 C30, C31A, C32
 with sigma for 1-2 distances of 0.004 and sigma for 1-3 distances of 0.004
5. Others
 Sof(H30D)=Sof(H30E)=Sof(H30F)=Sof(C31A)=Sof(H31A)=Sof(H31B)=Sof(C32A)=
 Sof(H32C)=Sof(H32D)=1-FVAR(1)
 Sof(H30A)=Sof(H30B)=Sof(H30C)=Sof(C32)=Sof(H32A)=Sof(H32B)=Sof(C31)=Sof(H31C)=
 Sof(H31D)=FVAR(1)
6.a Ternary CH refined with riding coordinates:
 C7(H7), C1(H1), C13(H13)
6.b Secondary CH2 refined with riding coordinates:
 C14(H14A,H14B), C2(H2A,H2B), C6(H6A,H6B), C12(H12A,H12B), C8(H8A,H8B), C5(H5A,
 H5B), C4(H4A,H4B), C3(H3A,H3B), C18(H18A,H18B), C15(H15A,H15B), C17(H17A,H17B),
  C11(H11A,H11B), C9(H9A,H9B), C16(H16A,H16B), C10(H10A,H10B), C32(H32A,H32B),
 C31A(H31A,H31B), C31(H31C,H31D), C32A(H32C,H32D)
6.c Aromatic/amide H refined with riding coordinates:
 C28(H28), C20(H20), C24(H24), C27(H27), C23(H23), C21(H21), C25(H25), C26(H26)
6.d Idealised Me refined as rotating group:
 C30(H30D,H30E,H30F), C30(H30A,H30B,H30C)
;
_olex2_submission_special_instructions 'No special instructions were received'
_oxdiff_exptl_absorpt_empirical_details
;
Empirical correction (ABSPACK) includes:
- Absorption correction using spherical harmonics
- Frame scaling
;
_oxdiff_exptl_absorpt_empirical_full_max 1.362
_oxdiff_exptl_absorpt_empirical_full_min 0.735

loop_
_space_group_symop_operation_xyz
'x, y, z'
'-x, y, -z+1/2'
'x+1/2, y+1/2, z'
'-x+1/2, y+1/2, -z+1/2'
'-x, -y, -z'
'x, -y, z-1/2'
'-x+1/2, -y+1/2, -z'
'x+1/2, -y+1/2, z-1/2'

loop_
_atom_site_label
_atom_site_type_symbol
_atom_site_fract_x
_atom_site_fract_y
_atom_site_fract_z
_atom_site_U_iso_or_equiv
_atom_site_adp_type
_atom_site_occupancy
_atom_site_site_symmetry_order
_atom_site_calc_flag
_atom_site_refinement_flags_posn
_atom_site_refinement_flags_adp
_atom_site_refinement_flags_occupancy
_atom_site_disorder_assembly
_atom_site_disorder_group
Pd1 Pd 0.62619(2) 0.44928(2) 0.70981(2) 0.02212(7) Uani 1 1 d . . . . .
P1 P 0.56499(3) 0.26952(8) 0.66041(3) 0.02154(16) Uani 1 1 d . . . . .
S1 S 0.62098(3) 0.66674(9) 0.62155(4) 0.03037(18) Uani 1 1 d . . . . .
O1 O 0.58487(8) 0.5923(2) 0.62950(10) 0.0291(5) Uani 1 1 d . . . . .
F1 F 0.77260(8) 0.1353(3) 0.96722(9) 0.0560(6) Uani 1 1 d . . . . .
O2 O 0.64675(9) 0.5556(3) 0.61065(10) 0.0380(5) Uani 1 1 d . . . . .
N1 N 0.68269(9) 0.6232(3) 0.74847(11) 0.0257(5) Uani 1 1 d . . . . .
C19 C 0.66979(11) 0.3370(3) 0.79048(13) 0.0249(6) Uani 1 1 d . . . . .
C28 C 0.70684(12) 0.8356(3) 0.72166(16) 0.0332(7) Uani 1 1 d . . . . .
H28 H 0.700474 0.897001 0.690485 0.040 Uiso 1 1 calc R . . . .
C14 C 0.49942(12) 0.4404(3) 0.66966(15) 0.0318(7) Uani 1 1 d . . . . .
H14A H 0.502288 0.373240 0.698930 0.038 Uiso 1 1 calc R . . . .
H14B H 0.529006 0.507299 0.694309 0.038 Uiso 1 1 calc R . . . .
C7 C 0.57745(12) 0.1037(3) 0.70779(14) 0.0261(6) Uani 1 1 d . . . . .
H7 H 0.615675 0.092433 0.738091 0.031 Uiso 1 1 calc R . . . .
C2 C 0.61259(11) 0.1509(4) 0.61737(14) 0.0293(7) Uani 1 1 d . . . . .
H2A H 0.635276 0.236357 0.633820 0.035 Uiso 1 1 calc R . . . .
H2B H 0.628098 0.081299 0.651963 0.035 Uiso 1 1 calc R . . . .
C20 C 0.66738(12) 0.3649(4) 0.83802(14) 0.0312(7) Uani 1 1 d . . . . .
H20 H 0.642388 0.430340 0.829804 0.037 Uiso 1 1 calc R . . . .
C29 C 0.67498(11) 0.7148(3) 0.70509(14) 0.0261(6) Uani 1 1 d . . . . .
C6 C 0.53198(12) 0.3031(3) 0.53624(14) 0.0285(7) Uani 1 1 d . . . . .
H6A H 0.497129 0.328265 0.519905 0.034 Uiso 1 1 calc R . . . .
H6B H 0.552301 0.392929 0.550067 0.034 Uiso 1 1 calc R . . . .
C24 C 0.70873(11) 0.2401(3) 0.80553(13) 0.0276(6) Uani 1 1 d . . . . .
H24 H 0.711104 0.219179 0.774715 0.033 Uiso 1 1 calc R . . . .
C1 C 0.55824(11) 0.1975(3) 0.59295(13) 0.0241(6) Uani 1 1 d . . . . .
H1 H 0.536498 0.108836 0.577382 0.029 Uiso 1 1 calc R . . . .
C13 C 0.50076(11) 0.3531(3) 0.62328(13) 0.0252(6) Uani 1 1 d . . . . .
H13 H 0.495245 0.426575 0.593593 0.030 Uiso 1 1 calc R . . . .
C12 C 0.56287(12) 0.1243(3) 0.74951(14) 0.0308(7) Uani 1 1 d . . . . .
H12A H 0.577136 0.216656 0.772365 0.037 Uiso 1 1 calc R . . . .
H12B H 0.525016 0.128442 0.722641 0.037 Uiso 1 1 calc R . . . .
C22 C 0.73881(12) 0.2034(4) 0.90885(14) 0.0369(8) Uani 1 1 d . . . . .
C8 C 0.55643(13) -0.0449(3) 0.67296(15) 0.0335(7) Uani 1 1 d . . . . .
H8A H 0.518435 -0.045438 0.644502 0.040 Uiso 1 1 calc R . . . .
H8B H 0.566547 -0.059037 0.647642 0.040 Uiso 1 1 calc R . . . .
C5 C 0.52826(12) 0.2306(4) 0.48367(14) 0.0333(7) Uani 1 1 d . . . . .
H5A H 0.505853 0.144691 0.467968 0.040 Uiso 1 1 calc R . . . .
H5B H 0.512358 0.298855 0.448545 0.040 Uiso 1 1 calc R . . . .
C27 C 0.74826(13) 0.8628(4) 0.78543(17) 0.0403(8) Uani 1 1 d . . . . .
H27 H 0.770328 0.942656 0.797870 0.048 Uiso 1 1 calc R . . . .
C23 C 0.74396(12) 0.1740(4) 0.86491(14) 0.0328(7) Uani 1 1 d . . . . .
H23 H 0.770191 0.111920 0.874443 0.039 Uiso 1 1 calc R . . . .
C4 C 0.58214(13) 0.1848(4) 0.50765(15) 0.0384(8) Uani 1 1 d . . . . .
H4A H 0.603769 0.271407 0.520227 0.046 Uiso 1 1 calc R . . . .
H4B H 0.578279 0.136351 0.473688 0.046 Uiso 1 1 calc R . . . .
C21 C 0.70149(13) 0.2971(4) 0.89744(15) 0.0383(8) Uani 1 1 d . . . . .
H21 H 0.699064 0.314775 0.928412 0.046 Uiso 1 1 calc R . . . .
C3 C 0.60886(14) 0.0807(4) 0.56443(15) 0.0362(8) Uani 1 1 d . . . . .
H3A H 0.643783 0.057098 0.580655 0.043 Uiso 1 1 calc R . . . .
H3B H 0.589022 -0.010047 0.550764 0.043 Uiso 1 1 calc R . . . .
C18 C 0.45296(11) 0.2488(4) 0.58174(15) 0.0316(7) Uani 1 1 d . . . . .
H18A H 0.453493 0.198011 0.551458 0.038 Uiso 1 1 calc R . . . .
H18B H 0.454679 0.175743 0.608501 0.038 Uiso 1 1 calc R . . . .
C25 C 0.72331(12) 0.6498(4) 0.81065(15) 0.0334(7) Uani 1 1 d . . . . .
H25 H 0.729352 0.586382 0.841104 0.040 Uiso 1 1 calc R . . . .
C26 C 0.75630(13) 0.7697(4) 0.83026(17) 0.0404(8) Uani 1 1 d . . . . .
H26 H 0.783649 0.787047 0.873381 0.048 Uiso 1 1 calc R . . . .
C15 C 0.44822(13) 0.5277(4) 0.63303(18) 0.0413(8) Uani 1 1 d . . . . .
H15A H 0.447220 0.578744 0.662890 0.050 Uiso 1 1 calc R . . . .
H15B H 0.446781 0.600684 0.606461 0.050 Uiso 1 1 calc R . . . .
C17 C 0.40220(12) 0.3375(4) 0.54614(16) 0.0420(8) Uani 1 1 d . . . . .
H17A H 0.399116 0.403843 0.516497 0.050 Uiso 1 1 calc R . . . .
H17B H 0.372460 0.271111 0.521829 0.050 Uiso 1 1 calc R . . . .
C11 C 0.58425(16) -0.0019(4) 0.79712(17) 0.0437(9) Uani 1 1 d . . . . .
H11A H 0.622276 0.000642 0.826819 0.052 Uiso 1 1 calc R . . . .
H11B H 0.572908 0.010847 0.821188 0.052 Uiso 1 1 calc R . . . .
C9 C 0.57844(15) -0.1702(4) 0.72112(17) 0.0425(9) Uani 1 1 d . . . . .
H9A H 0.564011 -0.262760 0.698501 0.051 Uiso 1 1 calc R . . . .
H9B H 0.616210 -0.174242 0.747148 0.051 Uiso 1 1 calc R . . . .
C16 C 0.40099(13) 0.4257(4) 0.59158(18) 0.0463(9) Uani 1 1 d . . . . .
H16A H 0.400717 0.358922 0.618581 0.056 Uiso 1 1 calc R . . . .
H16B H 0.369053 0.483480 0.567347 0.056 Uiso 1 1 calc R . . . .
C10 C 0.56552(17) -0.1507(4) 0.76388(19) 0.0491(10) Uani 1 1 d . . . . .
H10A H 0.582157 -0.228210 0.795545 0.059 Uiso 1 1 calc R . . . .
H10B H 0.527915 -0.158565 0.738594 0.059 Uiso 1 1 calc R . . . .
C30 C 0.6771(3) -0.0355(7) 0.9849(3) 0.106(2) Uani 1 1 d D U . . .
H30D H 0.710969 -0.011262 1.024555 0.160 Uiso 0.47(3) 1 calc GR . P A 2
H30E H 0.651058 -0.023836 0.988978 0.160 Uiso 0.47(3) 1 calc GR . P A 2
H30F H 0.669072 0.028584 0.952114 0.160 Uiso 0.47(3) 1 calc GR . P A 2
H30A H 0.639683 -0.033857 0.959367 0.160 Uiso 0.53(3) 1 calc GR . P A 1
H30B H 0.687308 0.041686 0.971448 0.160 Uiso 0.53(3) 1 calc GR . P A 1
H30C H 0.693783 -0.021245 1.028793 0.160 Uiso 0.53(3) 1 calc GR . P A 1
C32 C 0.7209(9) -0.2514(18) 0.9651(9) 0.095(6) Uani 0.53(3) 1 d D U P A 1
H32A H 0.720283 -0.202727 0.933475 0.113 Uiso 0.53(3) 1 calc R . P A 1
H32B H 0.707800 -0.350910 0.951212 0.113 Uiso 0.53(3) 1 calc R . P A 1
C31A C 0.6772(8) -0.193(3) 0.9678(8) 0.081(4) Uani 0.47(3) 1 d D U P A 2
H31A H 0.654847 -0.208220 0.922238 0.097 Uiso 0.47(3) 1 calc R . P A 2
H31B H 0.668783 -0.262382 0.986335 0.097 Uiso 0.47(3) 1 calc R . P A 2
C31 C 0.6921(12) -0.170(3) 0.9778(15) 0.180(11) Uani 0.53(3) 1 d D U P A 1
H31C H 0.657842 -0.214913 0.946507 0.216 Uiso 0.53(3) 1 calc R . P A 1
H31D H 0.705827 -0.216254 1.017617 0.216 Uiso 0.53(3) 1 calc R . P A 1
C32A C 0.7393(9) -0.189(3) 1.0037(17) 0.134(10) Uani 0.47(3) 1 d D U P A 2
H32C H 0.745656 -0.102751 0.989156 0.160 Uiso 0.47(3) 1 calc R . P A 2
H32D H 0.758760 -0.176538 1.048834 0.160 Uiso 0.47(3) 1 calc R . P A 2

loop_
_atom_site_aniso_label
_atom_site_aniso_U_11
_atom_site_aniso_U_22
_atom_site_aniso_U_33
_atom_site_aniso_U_23
_atom_site_aniso_U_13
_atom_site_aniso_U_12
Pd1 0.01715(11) 0.02196(11) 0.02275(11) -0.00127(9) 0.01107(9) -0.00163(9)
P1 0.0184(4) 0.0222(4) 0.0229(4) -0.0017(3) 0.0130(3) -0.0019(3)
S1 0.0228(4) 0.0276(4) 0.0298(4) 0.0064(3) 0.0124(3) 0.0003(3)
O1 0.0191(10) 0.0290(11) 0.0315(11) 0.0028(9) 0.0132(10) 0.0006(8)
F1 0.0382(12) 0.0904(18) 0.0253(10) 0.0177(11) 0.0146(10) 0.0167(12)
O2 0.0305(12) 0.0468(14) 0.0348(12) -0.0023(11) 0.0204(11) -0.0016(11)
N1 0.0174(12) 0.0243(13) 0.0280(13) -0.0028(10) 0.0115(11) -0.0031(10)
C19 0.0196(14) 0.0269(15) 0.0246(14) -0.0015(12) 0.0129(13) -0.0045(12)
C28 0.0277(16) 0.0263(16) 0.0454(19) 0.0009(14) 0.0238(16) -0.0010(13)
C14 0.0285(16) 0.0279(16) 0.0363(17) -0.0062(14) 0.0200(15) -0.0016(14)
C7 0.0229(15) 0.0255(15) 0.0285(15) -0.0012(12) 0.0161(14) -0.0011(12)
C2 0.0247(16) 0.0356(18) 0.0265(15) 0.0035(13) 0.0163(14) 0.0081(13)
C20 0.0239(16) 0.0387(19) 0.0271(16) -0.0021(13) 0.0151(14) 0.0021(14)
C29 0.0186(14) 0.0239(15) 0.0335(16) -0.0008(12) 0.0160(14) 0.0018(12)
C6 0.0253(15) 0.0284(16) 0.0267(15) 0.0008(12) 0.0148(14) 0.0044(13)
C24 0.0255(15) 0.0327(17) 0.0237(15) -0.0004(12) 0.0157(14) -0.0002(13)
C1 0.0227(15) 0.0234(15) 0.0235(14) -0.0034(11) 0.0139(13) -0.0029(12)
C13 0.0189(14) 0.0249(15) 0.0260(15) -0.0002(12) 0.0122(13) -0.0006(12)
C12 0.0334(17) 0.0299(17) 0.0328(17) -0.0017(13) 0.0232(15) -0.0022(14)
C22 0.0231(16) 0.055(2) 0.0193(15) 0.0061(14) 0.0081(14) 0.0006(15)
C8 0.0377(18) 0.0273(16) 0.0393(18) -0.0048(14) 0.0268(16) -0.0035(14)
C5 0.0342(18) 0.0361(18) 0.0245(16) 0.0009(13) 0.0170(15) 0.0009(14)
C27 0.0318(18) 0.0351(19) 0.055(2) -0.0127(16) 0.0286(18) -0.0103(15)
C23 0.0236(16) 0.0379(19) 0.0295(16) 0.0021(14) 0.0142(14) 0.0037(14)
C4 0.041(2) 0.047(2) 0.0316(17) 0.0020(15) 0.0256(17) 0.0060(16)
C21 0.0325(18) 0.058(2) 0.0260(16) -0.0047(15) 0.0198(16) -0.0030(16)
C3 0.0377(18) 0.040(2) 0.0358(18) 0.0025(14) 0.0261(16) 0.0116(15)
C18 0.0225(15) 0.0366(18) 0.0327(17) -0.0061(14) 0.0167(14) -0.0046(13)
C25 0.0261(16) 0.0350(18) 0.0297(16) -0.0033(14) 0.0141(15) -0.0029(14)
C26 0.0247(17) 0.041(2) 0.0395(19) -0.0149(16) 0.0140(16) -0.0105(15)
C15 0.0396(19) 0.037(2) 0.052(2) 0.0010(16) 0.0318(18) 0.0093(16)
C17 0.0194(16) 0.056(2) 0.0388(19) -0.0010(17) 0.0136(16) 0.0007(15)
C11 0.058(2) 0.044(2) 0.042(2) 0.0070(16) 0.038(2) 0.0035(18)
C9 0.061(2) 0.0221(17) 0.059(2) 0.0041(15) 0.045(2) 0.0012(16)
C16 0.0268(18) 0.057(2) 0.054(2) 0.0029(19) 0.0257(18) 0.0076(16)
C10 0.070(3) 0.035(2) 0.066(3) 0.0103(18) 0.054(2) 0.0020(19)
C30 0.124(5) 0.101(5) 0.120(5) -0.024(4) 0.091(5) -0.040(4)
C32 0.121(15) 0.089(10) 0.100(11) -0.044(8) 0.084(11) -0.053(10)
C31A 0.082(10) 0.098(8) 0.072(8) -0.027(7) 0.054(7) -0.034(8)
C31 0.114(17) 0.140(15) 0.24(2) -0.020(14) 0.096(15) 0.020(14)
C32A 0.086(13) 0.101(15) 0.19(2) 0.064(16) 0.077(15) 0.036(11)

loop_
_atom_type_symbol
_atom_type_description
_atom_type_scat_dispersion_real
_atom_type_scat_dispersion_imag
_atom_type_scat_source
C C 0.0033 0.0016 'International Tables Vol C Tables 4.2.6.8 and 6.1.1.4'
H H 0.0000 0.0000 'International Tables Vol C Tables 4.2.6.8 and 6.1.1.4'
F F 0.0171 0.0103 'International Tables Vol C Tables 4.2.6.8 and 6.1.1.4'
N N 0.0061 0.0033 'International Tables Vol C Tables 4.2.6.8 and 6.1.1.4'
O O 0.0106 0.0060 'International Tables Vol C Tables 4.2.6.8 and 6.1.1.4'
P P 0.1023 0.0942 'International Tables Vol C Tables 4.2.6.8 and 6.1.1.4'
Pd Pd -0.9988 1.0072 'International Tables Vol C Tables 4.2.6.8 and 6.1.1.4'
S S 0.1246 0.1234 'International Tables Vol C Tables 4.2.6.8 and 6.1.1.4'

loop_
_geom_angle_atom_site_label_1
_geom_angle_atom_site_label_2
_geom_angle_atom_site_label_3
_geom_angle
_geom_angle_site_symmetry_1
_geom_angle_site_symmetry_3
O1 Pd1 P1 95.41(6) . .
O1 Pd1 N1 80.33(9) . .
N1 Pd1 P1 174.65(7) . .
C19 Pd1 P1 91.20(8) . .
C19 Pd1 O1 173.16(10) . .
C19 Pd1 N1 93.17(10) . .
C7 P1 Pd1 117.59(10) . .
C1 P1 Pd1 109.24(10) . .
C1 P1 C7 104.47(13) . .
C13 P1 Pd1 108.18(10) . .
C13 P1 C7 111.66(13) . .
C13 P1 C1 104.91(13) . .
O1 S1 C29 98.51(13) . .
O2 S1 O1 110.74(13) . .
O2 S1 C29 101.00(13) . .
S1 O1 Pd1 112.59(11) . .
C29 N1 Pd1 114.88(19) . .
C29 N1 C25 118.4(3) . .
C25 N1 Pd1 126.7(2) . .
C20 C19 Pd1 121.1(2) . .
C20 C19 C24 117.0(3) . .
C24 C19 Pd1 121.4(2) . .
C29 C28 H28 120.6 . .
C27 C28 H28 120.6 . .
C27 C28 C29 118.7(3) . .
H14A C14 H14B 108.1 . .
C13 C14 H14A 109.6 . .
C13 C14 H14B 109.6 . .
C15 C14 H14A 109.6 . .
C15 C14 H14B 109.6 . .
C15 C14 C13 110.4(3) . .
P1 C7 H7 104.7 . .
C12 C7 P1 113.5(2) . .
C12 C7 H7 104.7 . .
C12 C7 C8 109.8(2) . .
C8 C7 P1 118.0(2) . .
C8 C7 H7 104.7 . .
H2A C2 H2B 108.0 . .
C1 C2 H2A 109.3 . .
C1 C2 H2B 109.3 . .
C3 C2 H2A 109.3 . .
C3 C2 H2B 109.3 . .
C3 C2 C1 111.4(2) . .
C19 C20 H20 119.2 . .
C21 C20 C19 121.7(3) . .
C21 C20 H20 119.2 . .
N1 C29 S1 115.9(2) . .
N1 C29 C28 122.7(3) . .
C28 C29 S1 121.4(2) . .
H6A C6 H6B 108.2 . .
C1 C6 H6A 109.7 . .
C1 C6 H6B 109.7 . .
C5 C6 H6A 109.7 . .
C5 C6 H6B 109.7 . .
C5 C6 C1 109.9(2) . .
C19 C24 H24 118.9 . .
C23 C24 C19 122.3(3) . .
C23 C24 H24 118.9 . .
P1 C1 H1 107.4 . .
C2 C1 P1 109.15(19) . .
C2 C1 H1 107.4 . .
C6 C1 P1 115.0(2) . .
C6 C1 C2 110.2(2) . .
C6 C1 H1 107.4 . .
P1 C13 H13 105.0 . .
C14 C13 P1 114.3(2) . .
C14 C13 H13 105.0 . .
C14 C13 C18 110.7(2) . .
C18 C13 P1 115.6(2) . .
C18 C13 H13 105.0 . .
C7 C12 H12A 109.4 . .
C7 C12 H12B 109.4 . .
H12A C12 H12B 108.0 . .
C11 C12 C7 110.9(3) . .
C11 C12 H12A 109.4 . .
C11 C12 H12B 109.4 . .
C23 C22 F1 118.3(3) . .
C23 C22 C21 123.2(3) . .
C21 C22 F1 118.6(3) . .
C7 C8 H8A 109.6 . .
C7 C8 H8B 109.6 . .
H8A C8 H8B 108.1 . .
C9 C8 C7 110.1(3) . .
C9 C8 H8A 109.6 . .
C9 C8 H8B 109.6 . .
C6 C5 H5A 109.3 . .
C6 C5 H5B 109.3 . .
H5A C5 H5B 107.9 . .
C4 C5 C6 111.7(3) . .
C4 C5 H5A 109.3 . .
C4 C5 H5B 109.3 . .
C28 C27 H27 120.5 . .
C26 C27 C28 119.0(3) . .
C26 C27 H27 120.5 . .
C24 C23 H23 121.1 . .
C22 C23 C24 117.8(3) . .
C22 C23 H23 121.1 . .
C5 C4 H4A 109.6 . .
C5 C4 H4B 109.6 . .
C5 C4 C3 110.4(3) . .
H4A C4 H4B 108.1 . .
C3 C4 H4A 109.6 . .
C3 C4 H4B 109.6 . .
C20 C21 H21 121.0 . .
C22 C21 C20 118.0(3) . .
C22 C21 H21 121.0 . .
C2 C3 H3A 109.5 . .
C2 C3 H3B 109.5 . .
C4 C3 C2 110.8(3) . .
C4 C3 H3A 109.5 . .
C4 C3 H3B 109.5 . .
H3A C3 H3B 108.1 . .
C13 C18 H18A 109.7 . .
C13 C18 H18B 109.7 . .
H18A C18 H18B 108.2 . .
C17 C18 C13 109.7(3) . .
C17 C18 H18A 109.7 . .
C17 C18 H18B 109.7 . .
N1 C25 H25 119.2 . .
N1 C25 C26 121.6(3) . .
C26 C25 H25 119.2 . .
C27 C26 C25 119.6(3) . .
C27 C26 H26 120.2 . .
C25 C26 H26 120.2 . .
C14 C15 H15A 109.5 . .
C14 C15 H15B 109.5 . .
H15A C15 H15B 108.1 . .
C16 C15 C14 110.6(3) . .
C16 C15 H15A 109.5 . .
C16 C15 H15B 109.5 . .
C18 C17 H17A 109.3 . .
C18 C17 H17B 109.3 . .
H17A C17 H17B 108.0 . .
C16 C17 C18 111.6(3) . .
C16 C17 H17A 109.3 . .
C16 C17 H17B 109.3 . .
C12 C11 H11A 109.3 . .
C12 C11 H11B 109.3 . .
H11A C11 H11B 108.0 . .
C10 C11 C12 111.7(3) . .
C10 C11 H11A 109.3 . .
C10 C11 H11B 109.3 . .
C8 C9 H9A 109.2 . .
C8 C9 H9B 109.2 . .
H9A C9 H9B 107.9 . .
C10 C9 C8 111.9(3) . .
C10 C9 H9A 109.2 . .
C10 C9 H9B 109.2 . .
C15 C16 H16A 109.3 . .
C15 C16 H16B 109.3 . .
C17 C16 C15 111.5(3) . .
C17 C16 H16A 109.3 . .
C17 C16 H16B 109.3 . .
H16A C16 H16B 108.0 . .
C11 C10 H10A 109.4 . .
C11 C10 H10B 109.4 . .
C9 C10 C11 111.2(3) . .
C9 C10 H10A 109.4 . .
C9 C10 H10B 109.4 . .
H10A C10 H10B 108.0 . .
H30D C30 H30E 109.5 . .
H30D C30 H30F 109.5 . .
H30E C30 H30F 109.5 . .
H30A C30 H30B 109.5 . .
H30A C30 H30C 109.5 . .
H30B C30 H30C 109.5 . .
C31A C30 H30D 109.5 . .
C31A C30 H30E 109.5 . .
C31A C30 H30F 109.5 . .
C31 C30 H30A 109.5 . .
C31 C30 H30B 109.5 . .
C31 C30 H30C 109.5 . .
C32 C32 H32A 111.7 7_647 .
C32 C32 H32B 111.7 7_647 .
H32A C32 H32B 109.5 . .
C31 C32 C32 100.3(19) . 7_647
C31 C32 H32A 111.7 . .
C31 C32 H32B 111.7 . .
C30 C31A H31A 113.1 . .
C30 C31A H31B 113.1 . .
C30 C31A C32A 93.3(18) . .
H31A C31A H31B 110.4 . .
C32A C31A H31A 113.1 . .
C32A C31A H31B 113.1 . .
C30 C31 C32 149(3) . .
C30 C31 H31C 99.5 . .
C30 C31 H31D 99.5 . .
C32 C31 H31C 99.5 . .
C32 C31 H31D 99.5 . .
H31C C31 H31D 104.1 . .
C31A C32A H32C 107.8 . .
C31A C32A H32D 107.8 . .
C32A C32A C31A 118(4) 7_647 .
C32A C32A H32C 107.8 7_647 .
C32A C32A H32D 107.8 7_647 .
H32C C32A H32D 107.1 . .

loop_
_geom_bond_atom_site_label_1
_geom_bond_atom_site_label_2
_geom_bond_distance
_geom_bond_site_symmetry_2
Pd1 P1 2.2608(8) .
Pd1 O1 2.132(2) .
Pd1 N1 2.147(2) .
Pd1 C19 1.979(3) .
P1 C7 1.861(3) .
P1 C1 1.853(3) .
P1 C13 1.846(3) .
S1 O1 1.530(2) .
S1 O2 1.488(2) .
S1 C29 1.834(3) .
F1 C22 1.376(3) .
N1 C29 1.343(4) .
N1 C25 1.350(4) .
C19 C20 1.398(4) .
C19 C24 1.399(4) .
C28 H28 0.9300 .
C28 C29 1.388(4) .
C28 C27 1.383(5) .
C14 H14A 0.9700 .
C14 H14B 0.9700 .
C14 C13 1.539(4) .
C14 C15 1.532(4) .
C7 H7 0.9800 .
C7 C12 1.538(4) .
C7 C8 1.540(4) .
C2 H2A 0.9700 .
C2 H2B 0.9700 .
C2 C1 1.540(4) .
C2 C3 1.531(4) .
C20 H20 0.9300 .
C20 C21 1.394(4) .
C6 H6A 0.9700 .
C6 H6B 0.9700 .
C6 C1 1.538(4) .
C6 C5 1.531(4) .
C24 H24 0.9300 .
C24 C23 1.389(4) .
C1 H1 0.9800 .
C13 H13 0.9800 .
C13 C18 1.548(4) .
C12 H12A 0.9700 .
C12 H12B 0.9700 .
C12 C11 1.530(4) .
C22 C23 1.367(4) .
C22 C21 1.374(5) .
C8 H8A 0.9700 .
C8 H8B 0.9700 .
C8 C9 1.530(4) .
C5 H5A 0.9700 .
C5 H5B 0.9700 .
C5 C4 1.528(4) .
C27 H27 0.9300 .
C27 C26 1.378(5) .
C23 H23 0.9300 .
C4 H4A 0.9700 .
C4 H4B 0.9700 .
C4 C3 1.529(4) .
C21 H21 0.9300 .
C3 H3A 0.9700 .
C3 H3B 0.9700 .
C18 H18A 0.9700 .
C18 H18B 0.9700 .
C18 C17 1.531(4) .
C25 H25 0.9300 .
C25 C26 1.390(4) .
C26 H26 0.9300 .
C15 H15A 0.9700 .
C15 H15B 0.9700 .
C15 C16 1.525(5) .
C17 H17A 0.9700 .
C17 H17B 0.9700 .
C17 C16 1.518(5) .
C11 H11A 0.9700 .
C11 H11B 0.9700 .
C11 C10 1.523(5) .
C9 H9A 0.9700 .
C9 H9B 0.9700 .
C9 C10 1.519(5) .
C16 H16A 0.9700 .
C16 H16B 0.9700 .
C10 H10A 0.9700 .
C10 H10B 0.9700 .
C30 H30D 0.9600 .
C30 H30E 0.9600 .
C30 H30F 0.9600 .
C30 H30A 0.9600 .
C30 H30B 0.9600 .
C30 H30C 0.9600 .
C30 C31A 1.51(2) .
C30 C31 1.39(3) .
C32 C32 1.62(4) 7_647
C32 H32A 0.9700 .
C32 H32B 0.9700 .
C32 C31 1.44(3) .
C31A H31A 0.9700 .
C31A H31B 0.9700 .
C31A C32A 1.63(3) .
C31 H31C 0.9700 .
C31 H31D 0.9700 .
C32A C32A 1.40(6) 7_647
C32A H32C 0.9700 .
C32A H32D 0.9700 .

loop_
_geom_torsion_atom_site_label_1
_geom_torsion_atom_site_label_2
_geom_torsion_atom_site_label_3
_geom_torsion_atom_site_label_4
_geom_torsion
_geom_torsion_site_symmetry_1
_geom_torsion_site_symmetry_4
Pd1 P1 C7 C12 81.8(2) . .
Pd1 P1 C7 C8 -147.7(2) . .
Pd1 P1 C1 C2 53.8(2) . .
Pd1 P1 C1 C6 -70.6(2) . .
Pd1 P1 C13 C14 -55.2(2) . .
Pd1 P1 C13 C18 174.56(19) . .
Pd1 N1 C29 S1 -4.2(3) . .
Pd1 N1 C29 C28 178.2(2) . .
Pd1 N1 C25 C26 -177.4(2) . .
Pd1 C19 C20 C21 -173.6(2) . .
Pd1 C19 C24 C23 171.9(2) . .
P1 C7 C12 C11 -168.2(2) . .
P1 C7 C8 C9 170.3(2) . .
P1 C13 C18 C17 -171.3(2) . .
O1 S1 C29 N1 30.9(2) . .
O1 S1 C29 C28 -151.5(2) . .
F1 C22 C23 C24 178.2(3) . .
F1 C22 C21 C20 -179.8(3) . .
O2 S1 O1 Pd1 61.88(15) . .
O2 S1 C29 N1 -82.3(2) . .
O2 S1 C29 C28 95.3(3) . .
N1 C25 C26 C27 -1.2(5) . .
C19 C20 C21 C22 1.4(5) . .
C19 C24 C23 C22 1.7(5) . .
C28 C27 C26 C25 0.9(5) . .
C14 C13 C18 C17 56.7(3) . .
C14 C15 C16 C17 -56.4(4) . .
C7 P1 C1 C2 -72.8(2) . .
C7 P1 C1 C6 162.8(2) . .
C7 P1 C13 C14 75.8(2) . .
C7 P1 C13 C18 -54.5(3) . .
C7 C12 C11 C10 -55.9(4) . .
C7 C8 C9 C10 57.1(4) . .
C20 C19 C24 C23 -0.3(4) . .
C29 S1 O1 Pd1 -43.38(14) . .
C29 N1 C25 C26 0.9(5) . .
C29 C28 C27 C26 -0.3(5) . .
C6 C5 C4 C3 57.3(4) . .
C24 C19 C20 C21 -1.3(5) . .
C1 P1 C7 C12 -156.9(2) . .
C1 P1 C7 C8 -26.5(3) . .
C1 P1 C13 C14 -171.7(2) . .
C1 P1 C13 C18 58.0(2) . .
C1 C2 C3 C4 56.3(4) . .
C1 C6 C5 C4 -57.7(3) . .
C13 P1 C7 C12 -44.1(3) . .
C13 P1 C7 C8 86.4(2) . .
C13 P1 C1 C2 169.6(2) . .
C13 P1 C1 C6 45.2(2) . .
C13 C14 C15 C16 56.7(4) . .
C13 C18 C17 C16 -56.2(4) . .
C12 C7 C8 C9 -57.6(3) . .
C12 C11 C10 C9 54.2(4) . .
C8 C7 C12 C11 57.3(3) . .
C8 C9 C10 C11 -55.1(4) . .
C5 C6 C1 P1 -179.5(2) . .
C5 C6 C1 C2 56.7(3) . .
C5 C4 C3 C2 -55.9(4) . .
C27 C28 C29 S1 -177.4(2) . .
C27 C28 C29 N1 0.0(5) . .
C23 C22 C21 C20 0.1(5) . .
C21 C22 C23 C24 -1.6(5) . .
C3 C2 C1 P1 176.1(2) . .
C3 C2 C1 C6 -56.7(3) . .
C18 C17 C16 C15 56.7(4) . .
C25 N1 C29 S1 177.3(2) . .
C25 N1 C29 C28 -0.3(4) . .
C15 C14 C13 P1 169.9(2) . .
C15 C14 C13 C18 -57.5(3) . .
C30 C31A C32A C32A -173(3) . 7_647
C32 C32 C31 C30 82(6) 7_647 .
